data_7118161
loop_
_publ_author_name
'Liang Qin'
'Li-Xian Lin'
'Zhi-Ping Fang'
'Shui-Ping Yang'
'Gui-Hua Qiu'
'Jin-Xiang Chen'
'Wen-Hua Chen'

_publ_section_title
;
 A water-stable metal-organic framework of a zwitterionic carboxylate with
 dysprosium: a sensing platform for Ebolavirus RNA sequences
;
_journal_name_full Chem.Commun.
_journal_page_first 132
_journal_paper_doi 10.1039/C5cc06697B
_journal_volume 52
_journal_year 2016
_chemical_formula_moiety 'C9 H15 Dy N2 O14'
_chemical_formula_sum 'C9 H15 Dy N2 O14'
_chemical_formula_weight 537.73
_chemical_name_systematic
; 
 ? 
;
_space_group_IT_number 14
_symmetry_cell_setting monoclinic
_symmetry_space_group_name_Hall '-P 2yn'
_symmetry_space_group_name_H-M 'P 1 21/n 1'
_atom_sites_solution_hydrogens geom
_atom_sites_solution_primary direct
_atom_sites_solution_secondary difmap
_audit_creation_method SHELXL-97
_audit_update_record
;
2015-08-10 deposited with the CCDC.
2015-10-19 downloaded from the CCDC.
;
_cell_angle_alpha 90.00
_cell_angle_beta 102.2070(5)
_cell_angle_gamma 90.00
_cell_formula_units_Z 4
_cell_length_a 10.1045(5)
_cell_length_b 15.4994(7)
_cell_length_c 10.4754(5)
_cell_measurement_reflns_used 16654
_cell_measurement_temperature 291(2)
_cell_measurement_theta_max 29.84
_cell_measurement_theta_min 2.84
_cell_volume 1603.50(13)
_computing_cell_refinement 'ApexII (Bruker, 2011)'
_computing_data_collection 'ApexII (Bruker, 2011)'
_computing_data_reduction 'ApexII (Bruker, 2011)'
_computing_molecular_graphics 'SHELXL-97 (Sheldrick, 2008)'
_computing_publication_material 'publCIF (Westrip, 2010)'
_computing_structure_refinement 'SHELXL-97 (Sheldrick, 2008)'
_computing_structure_solution 'SHELXS-97 (Sheldrick, 2008)'
_diffrn_ambient_temperature 291(2)
_diffrn_measured_fraction_theta_full 0.999
_diffrn_measured_fraction_theta_max 0.999
_diffrn_measurement_device_type 'Bruker ApexII'
_diffrn_measurement_method 'phi and omega scans'
_diffrn_radiation_monochromator graphite
_diffrn_radiation_source 'fine-focus sealed tube'
_diffrn_radiation_type MoK\a
_diffrn_radiation_wavelength 0.71073
_diffrn_reflns_av_R_equivalents 0.0198
_diffrn_reflns_av_sigmaI/netI 0.0133
_diffrn_reflns_limit_h_max 12
_diffrn_reflns_limit_h_min -12
_diffrn_reflns_limit_k_max 19
_diffrn_reflns_limit_k_min -19
_diffrn_reflns_limit_l_max 13
_diffrn_reflns_limit_l_min -13
_diffrn_reflns_number 16654
_diffrn_reflns_theta_full 26.37
_diffrn_reflns_theta_max 26.37
_diffrn_reflns_theta_min 2.38
_diffrn_standards_decay_% 0
_diffrn_standards_interval_count 0
_diffrn_standards_interval_time 0
_diffrn_standards_number 0
_exptl_absorpt_coefficient_mu 4.741
_exptl_absorpt_correction_T_max 0.2877
_exptl_absorpt_correction_T_min 0.2659
_exptl_absorpt_correction_type multi-scan
_exptl_absorpt_process_details 'SADABS, (Sheldrick 2008)'
_exptl_crystal_colour colorless
_exptl_crystal_density_diffrn 2.227
_exptl_crystal_density_meas 2.227
_exptl_crystal_density_method 'not measured'
_exptl_crystal_description block
_exptl_crystal_F_000 1044
_exptl_crystal_size_max 0.38
_exptl_crystal_size_mid 0.35
_exptl_crystal_size_min 0.35
_refine_diff_density_max 2.898
_refine_diff_density_min -0.850
_refine_diff_density_rms 0.112
_refine_ls_extinction_method none
_refine_ls_goodness_of_fit_ref 1.021
_refine_ls_hydrogen_treatment mixed
_refine_ls_matrix_type full
_refine_ls_number_parameters 220
_refine_ls_number_reflns 3271
_refine_ls_number_restraints 0
_refine_ls_restrained_S_all 1.021
_refine_ls_R_factor_all 0.0204
_refine_ls_R_factor_gt 0.0196
_refine_ls_shift/su_max 0.006
_refine_ls_shift/su_mean 0.000
_refine_ls_structure_factor_coef Fsqd
_refine_ls_weighting_details 'calc w=1/[\s^2^(Fo^2^)+(0.0135P)^2^+2.8918P] where P=(Fo^2^+2Fc^2^)/3'
_refine_ls_weighting_scheme calc
_refine_ls_wR_factor_gt 0.0512
_refine_ls_wR_factor_ref 0.0515
_reflns_number_gt 3134
_reflns_number_total 3271
_reflns_threshold_expression >2sigma(I)
_cod_data_source_file c5cc06697b2.cif
_cod_data_source_block t
_cod_original_sg_symbol_H-M 'P 21/n'
_cod_database_code 7118161

loop_
_symmetry_equiv_pos_as_xyz
'x, y, z'
'-x+1/2, y+1/2, -z+1/2'
'-x, -y, -z'
'x-1/2, -y-1/2, z-1/2'

loop_
_atom_site_label
_atom_site_type_symbol
_atom_site_fract_x
_atom_site_fract_y
_atom_site_fract_z
_atom_site_U_iso_or_equiv
_atom_site_adp_type
_atom_site_occupancy
_atom_site_symmetry_multiplicity
_atom_site_calc_flag
_atom_site_refinement_flags
_atom_site_disorder_assembly
_atom_site_disorder_group
Dy1 Dy 1.085806(13) 1.002599(7) 0.310936(12) 0.00933(6) Uani 1 1 d . . .
O1 O 0.9946(2) 1.13152(13) 0.3714(2) 0.0204(5) Uani 1 1 d . . .
O2 O 0.90206(13) 1.11347(8) 0.54527(12) 0.0230(5) Uani 1 1 d . . .
O1W O 0.93574(13) 1.07384(8) 0.12573(12) 0.0204(5) Uani 1 1 d R . .
HAW1 H 0.9051 1.0488 0.0533 0.025 Uiso 1 1 d R . .
HBW1 H 0.8648 1.0976 0.1409 0.025 Uiso 1 1 d R . .
O2W O 1.02051(13) 0.87706(8) 0.17393(12) 0.0207(5) Uani 1 1 d R . .
HAW2 H 1.0788 0.8475 0.1452 0.025 Uiso 1 1 d R . .
HBW2 H 0.9754 0.8395 0.2058 0.025 Uiso 1 1 d R . .
O3 O 0.72876(16) 1.38294(10) 0.73745(15) 0.0198(5) Uani 1 1 d . . .
O3W O 1.30560(16) 0.93183(10) 0.32747(15) 0.0237(5) Uani 1 1 d R . .
HAW3 H 1.3454 0.9150 0.4031 0.028 Uiso 1 1 d R . .
HBW3 H 1.3076 0.8892 0.2769 0.028 Uiso 1 1 d R . .
O4 O 0.6789(2) 1.49292(13) 0.6036(2) 0.0182(5) Uani 1 1 d . . .
O5 O 0.7352(2) 1.45239(15) 0.0038(2) 0.0207(5) Uani 1 1 d . . .
O6 O 0.6404(2) 1.46371(15) 0.1785(2) 0.0206(5) Uani 1 1 d . . .
O7 O 0.5915(3) 1.22242(19) 0.2604(3) 0.0413(7) Uani 1 1 d . . .
O8 O 0.6542(5) 1.1192(2) 0.1507(5) 0.0752(13) Uani 1 1 d . . .
O9 O 0.7021(4) 1.2493(2) 0.1112(3) 0.0532(9) Uani 1 1 d . . .
N1 N 0.8663(2) 1.38184(16) 0.3303(2) 0.0125(5) Uani 1 1 d . . .
N2 N 0.6496(3) 1.1960(2) 0.1741(3) 0.0275(6) Uani 1 1 d . . .
C1 C 0.9064(3) 1.29866(18) 0.3425(3) 0.0128(5) Uani 1 1 d . . .
H1A H 0.9457 1.2738 0.2787 0.015 Uiso 1 1 calc R . .
C2 C 0.8900(3) 1.25030(18) 0.4478(3) 0.0134(6) Uani 1 1 d . . .
C3 C 0.8313(3) 1.28849(19) 0.5431(3) 0.0141(6) Uani 1 1 d . . .
H3A H 0.8170 1.2563 0.6139 0.017 Uiso 1 1 calc R . .
C4 C 0.7946(3) 1.37491(18) 0.5314(3) 0.0135(5) Uani 1 1 d . . .
C5 C 0.8132(3) 1.42064(18) 0.4233(3) 0.0140(5) Uani 1 1 d . . .
H5A H 0.7889 1.4786 0.4146 0.017 Uiso 1 1 calc R . .
C6 C 0.9332(3) 1.15660(18) 0.4563(3) 0.0137(5) Uani 1 1 d . . .
C7 C 0.7304(3) 1.41978(19) 0.6308(3) 0.0138(6) Uani 1 1 d . . .
C8 C 0.8750(3) 1.4292(2) 0.2097(3) 0.0155(6) Uani 1 1 d . . .
H8A H 0.9270 1.3952 0.1599 0.019 Uiso 1 1 calc R . .
H8B H 0.9228 1.4830 0.2332 0.019 Uiso 1 1 calc R . .
C9 C 0.73611(17) 1.44857(11) 0.12414(16) 0.0135(5) Uani 1 1 d . . .
O5W O 0.51072(17) 1.10949(11) 0.44427(16) 0.0579(10) Uani 1 1 d R . .
HAW5 H 0.5248 1.1440 0.3751 0.069 Uiso 1 1 d R . .
HBW5 H 0.4263 1.0996 0.4324 0.069 Uiso 1 1 d R . .
O4W O 0.74216(17) 1.21307(11) -0.14722(16) 0.0377(6) Uani 1 1 d R . .
HAW4 H 0.7222 1.2208 -0.0732 0.045 Uiso 1 1 d R . .
HBW4 H 0.7288 1.2630 -0.1809 0.045 Uiso 1 1 d R . .

loop_
_atom_site_aniso_label
_atom_site_aniso_U_11
_atom_site_aniso_U_22
_atom_site_aniso_U_33
_atom_site_aniso_U_23
_atom_site_aniso_U_13
_atom_site_aniso_U_12
Dy1 0.01160(8) 0.00907(8) 0.00831(8) -0.00024(4) 0.00431(5) -0.00073(4)
O1 0.0282(12) 0.0129(10) 0.0227(11) -0.0030(8) 0.0115(9) 0.0058(9)
O2 0.0340(13) 0.0152(10) 0.0219(11) 0.0078(9) 0.0107(10) 0.0037(9)
O1W 0.0199(11) 0.0260(12) 0.0145(10) -0.0016(9) 0.0017(8) 0.0018(9)
O2W 0.0263(12) 0.0165(10) 0.0220(11) -0.0038(9) 0.0114(9) -0.0044(9)
O3 0.0284(12) 0.0198(11) 0.0142(10) 0.0031(8) 0.0114(9) 0.0084(9)
O3W 0.0206(11) 0.0306(13) 0.0199(11) -0.0003(9) 0.0047(9) 0.0081(10)
O4 0.0253(12) 0.0162(11) 0.0146(11) 0.0002(8) 0.0073(9) 0.0075(8)
O5 0.0239(12) 0.0272(12) 0.0104(10) 0.0038(8) 0.0020(8) 0.0037(9)
O6 0.0145(10) 0.0263(12) 0.0225(11) 0.0027(9) 0.0074(9) 0.0048(9)
O7 0.0501(18) 0.0388(16) 0.0390(16) -0.0018(13) 0.0185(14) 0.0098(13)
O8 0.099(3) 0.0280(17) 0.113(3) -0.0061(19) 0.055(3) 0.0170(19)
O9 0.062(2) 0.063(2) 0.0351(16) 0.0005(15) 0.0126(15) -0.0233(17)
N1 0.0134(11) 0.0145(12) 0.0106(11) 0.0035(9) 0.0047(9) 0.0028(9)
N2 0.0213(14) 0.0288(16) 0.0310(16) 0.0011(12) 0.0027(12) 0.0053(12)
C1 0.0131(13) 0.0145(13) 0.0111(13) -0.0015(10) 0.0035(10) 0.0036(11)
C2 0.0150(14) 0.0136(14) 0.0124(13) 0.0001(11) 0.0047(11) 0.0022(11)
C3 0.0171(14) 0.0151(14) 0.0114(13) 0.0025(10) 0.0059(11) 0.0031(11)
C4 0.0151(14) 0.0149(13) 0.0117(13) -0.0004(11) 0.0053(11) 0.0036(11)
C5 0.0169(14) 0.0110(13) 0.0147(13) 0.0002(10) 0.0049(11) 0.0049(11)
C6 0.0157(14) 0.0109(13) 0.0138(13) 0.0001(10) 0.0017(11) 0.0013(11)
C7 0.0149(14) 0.0157(14) 0.0112(13) -0.0017(11) 0.0039(11) 0.0029(11)
C8 0.0152(14) 0.0205(14) 0.0123(13) 0.0073(11) 0.0066(11) 0.0035(11)
C9 0.0142(13) 0.0107(13) 0.0159(14) 0.0021(10) 0.0037(11) 0.0006(10)
O5W 0.0357(17) 0.088(3) 0.0454(19) 0.0276(18) -0.0008(14) -0.0080(17)
O4W 0.0553(18) 0.0276(13) 0.0355(15) 0.0009(11) 0.0214(13) 0.0119(12)

loop_
_atom_type_symbol
_atom_type_description
_atom_type_scat_dispersion_real
_atom_type_scat_dispersion_imag
_atom_type_scat_source
C C 0.0033 0.0016 'International Tables Vol C Tables 4.2.6.8 and 6.1.1.4'
H H 0.0000 0.0000 'International Tables Vol C Tables 4.2.6.8 and 6.1.1.4'
N N 0.0061 0.0033 'International Tables Vol C Tables 4.2.6.8 and 6.1.1.4'
O O 0.0106 0.0060 'International Tables Vol C Tables 4.2.6.8 and 6.1.1.4'
Dy Dy -0.1892 4.4098 'International Tables Vol C Tables 4.2.6.8 and 6.1.1.4'

loop_
_geom_angle_atom_site_label_1
_geom_angle_atom_site_label_2
_geom_angle_atom_site_label_3
_geom_angle
_geom_angle_site_symmetry_1
_geom_angle_site_symmetry_3
O2 Dy1 O1 116.93(6) 3_776 .
O2 Dy1 O5 74.82(6) 3_776 4_686
O1 Dy1 O5 74.53(8) . 4_686
O2 Dy1 O6 72.28(6) 3_776 2_645
O1 Dy1 O6 76.56(8) . 2_645
O5 Dy1 O6 118.73(8) 4_686 2_645
O2 Dy1 O2W 74.57(5) 3_776 .
O1 Dy1 O2W 140.43(7) . .
O5 Dy1 O2W 142.13(6) 4_686 .
O6 Dy1 O2W 71.44(6) 2_645 .
O2 Dy1 O3W 71.70(5) 3_776 .
O1 Dy1 O3W 139.93(7) . .
O5 Dy1 O3W 70.44(7) 4_686 .
O6 Dy1 O3W 138.21(7) 2_645 .
O2W Dy1 O3W 79.1 . .
O2 Dy1 O1W 142.72(2) 3_776 .
O1 Dy1 O1W 67.54(6) . .
O5 Dy1 O1W 136.06(6) 4_686 .
O6 Dy1 O1W 73.33(6) 2_645 .
O2W Dy1 O1W 81.3 . .
O3W Dy1 O1W 131.0 . .
O2 Dy1 O3 142.02(5) 3_776 4_685
O1 Dy1 O3 76.41(7) . 4_685
O5 Dy1 O3 75.39(7) 4_686 4_685
O6 Dy1 O3 144.20(7) 2_645 4_685
O2W Dy1 O3 119.21(5) . 4_685
O3W Dy1 O3 76.48(7) . 4_685
O1W Dy1 O3 74.89(5) . 4_685
O2 Dy1 O4 126.44(6) 3_776 4_685
O1 Dy1 O4 116.44(7) . 4_685
O5 Dy1 O4 115.99(8) 4_686 4_685
O6 Dy1 O4 125.21(8) 2_645 4_685
O2W Dy1 O4 67.67(5) . 4_685
O3W Dy1 O4 65.12(6) . 4_685
O1W Dy1 O4 65.89(6) . 4_685
O3 Dy1 O4 51.54(6) 4_685 4_685
O2 Dy1 C7 141.24(7) 3_776 4_685
O1 Dy1 C7 95.97(8) . 4_685
O5 Dy1 C7 96.66(8) 4_686 4_685
O6 Dy1 C7 139.29(8) 2_645 4_685
O2W Dy1 C7 93.42(6) . 4_685
O3W Dy1 C7 69.86(7) . 4_685
O1W Dy1 C7 67.00(6) . 4_685
O3 Dy1 C7 25.81(7) 4_685 4_685
O4 Dy1 C7 25.78(7) 4_685 4_685
C6 O1 Dy1 137.81(19) . .
C6 O2 Dy1 156.03(16) . 3_776
Dy1 O1W HAW1 123.2 . .
Dy1 O1W HBW1 116.8 . .
HAW1 O1W HBW1 101.6 . .
Dy1 O2W HAW2 121.3 . .
Dy1 O2W HBW2 114.7 . .
HAW2 O2W HBW2 103.9 . .
C7 O3 Dy1 93.91(15) . 4_586
Dy1 O3W HAW3 116.5 . .
Dy1 O3W HBW3 116.4 . .
HAW3 O3W HBW3 105.9 . .
C7 O4 Dy1 92.36(17) . 4_586
C9 O5 Dy1 137.65(16) . 4_585
C9 O6 Dy1 155.90(17) . 2_655
C1 N1 C5 121.0(2) . .
C1 N1 C8 119.0(2) . .
C5 N1 C8 120.0(2) . .
O8 N2 O9 120.3(4) . .
O8 N2 O7 120.8(4) . .
O9 N2 O7 119.0(3) . .
N1 C1 C2 120.9(3) . .
N1 C1 H1A 119.6 . .
C2 C1 H1A 119.6 . .
C1 C2 C3 119.0(3) . .
C1 C2 C6 119.3(2) . .
C3 C2 C6 121.7(3) . .
C2 C3 C4 119.5(3) . .
C2 C3 H3A 120.3 . .
C4 C3 H3A 120.3 . .
C5 C4 C3 119.1(3) . .
C5 C4 C7 118.8(3) . .
C3 C4 C7 122.0(3) . .
N1 C5 C4 120.5(3) . .
N1 C5 H5A 119.8 . .
C4 C5 H5A 119.8 . .
O2 C6 O1 127.6(3) . .
O2 C6 C2 116.5(2) . .
O1 C6 C2 115.9(2) . .
O4 C7 O3 121.9(3) . .
O4 C7 C4 118.6(3) . .
O3 C7 C4 119.5(2) . .
O4 C7 Dy1 61.86(15) . 4_586
O3 C7 Dy1 60.28(13) . 4_586
C4 C7 Dy1 174.9(2) . 4_586
N1 C8 C9 112.7(2) . .
N1 C8 H8A 109.1 . .
C9 C8 H8A 109.1 . .
N1 C8 H8B 109.1 . .
C9 C8 H8B 109.1 . .
H8A C8 H8B 107.8 . .
O6 C9 O5 127.4(2) . .
O6 C9 C8 118.39(19) . .
O5 C9 C8 114.06(19) . .
HAW5 O5W HBW5 107.6 . .
HAW4 O4W HBW4 101.7 . .

loop_
_geom_bond_atom_site_label_1
_geom_bond_atom_site_label_2
_geom_bond_distance
_geom_bond_site_symmetry_2
Dy1 O2 2.3329(12) 3_776
Dy1 O1 2.343(2) .
Dy1 O5 2.358(2) 4_686
Dy1 O6 2.388(2) 2_645
Dy1 O2W 2.4250(13) .
Dy1 O3W 2.4501(15) .
Dy1 O1W 2.4574(13) .
Dy1 O3 2.5094(15) 4_685
Dy1 O4 2.544(2) 4_685
Dy1 C7 2.883(3) 4_685
O1 C6 1.249(4) .
O2 C6 1.240(3) .
O2 Dy1 2.3329(12) 3_776
O1W HAW1 0.8500 .
O1W HBW1 0.8499 .
O2W HAW2 0.8500 .
O2W HBW2 0.8500 .
O3 C7 1.258(3) .
O3 Dy1 2.5094(15) 4_586
O3W HAW3 0.8499 .
O3W HBW3 0.8502 .
O4 C7 1.255(3) .
O4 Dy1 2.544(2) 4_586
O5 C9 1.260(3) .
O5 Dy1 2.358(2) 4_585
O6 C9 1.245(3) .
O6 Dy1 2.388(2) 2_655
O7 N2 1.247(4) .
O8 N2 1.218(4) .
O9 N2 1.244(4) .
N1 C1 1.349(4) .
N1 C5 1.349(4) .
N1 C8 1.479(3) .
C1 C2 1.372(4) .
C1 H1A 0.9300 .
C2 C3 1.396(4) .
C2 C6 1.514(4) .
C3 C4 1.388(4) .
C3 H3A 0.9300 .
C4 C5 1.382(4) .
C4 C7 1.508(4) .
C5 H5A 0.9300 .
C7 Dy1 2.883(3) 4_586
C8 C9 1.527(3) .
C8 H8A 0.9700 .
C8 H8B 0.9700 .
O5W HAW5 0.9349 .
O5W HBW5 0.8500 .
O4W HAW4 0.8501 .
O4W HBW4 0.8500 .
